data_4100899
loop_
_publ_author_name
' Kimihisa Yamamoto '

_publ_section_title
;
Supplementary Information of X-ray Crystal Analysis of DM4
;
_journal_name_full 'Journal of the American Chemical Society'
_journal_year 2005
_chemical_formula_moiety 'C46 H44 N4 '
_chemical_formula_sum 'C46 H44 N4'
_chemical_formula_weight 652.88
_space_group_IT_number 14
_symmetry_cell_setting monoclinic
_symmetry_space_group_name_Hall '-P 2yn'
_symmetry_space_group_name_H-M 'P 1 21/n 1'
_cell_angle_alpha 90.0000
_cell_angle_beta 104.25(4)
_cell_angle_gamma 90.0000
_cell_formula_units_Z 2
_cell_length_a 12.215(11)
_cell_length_b 10.101(7)
_cell_length_c 15.761(18)
_cell_measurement_temperature 296.1
_cell_volume 1885(3)
_exptl_crystal_density_diffrn 1.150
_cod_original_sg_symbol_H-M 'P 21/n'
_cod_original_formula_sum 'C46 H44 N4 '
_cod_database_code 4100899

loop_
_symmetry_equiv_pos_site_id
_symmetry_equiv_pos_as_xyz
1 +X,+Y,+Z
2 1/2-X,1/2+Y,1/2-Z
3 -X,-Y,-Z
4 1/2+X,1/2-Y,1/2+Z

loop_
_atom_site_label
_atom_site_type_symbol
_atom_site_fract_x
_atom_site_fract_y
_atom_site_fract_z
_atom_site_U_iso_or_equiv
_atom_site_adp_type
_atom_site_occupancy
_atom_site_symmetry_multiplicity
_atom_site_calc_flag
_atom_site_refinement_flags
_atom_site_disorder_assembly
_atom_site_disorder_group
N(1) N -0.03127(17) -0.0818(2) 0.14280(12) 0.0470(5) Uani 1.00 1 d . . .
N(2) N 0.39313(17) 0.1588(2) 0.75068(13) 0.0482(6) Uani 1.00 1 d . . .
C(3) C 0.0681(2) -0.0444(2) 0.20520(17) 0.0442(6) Uani 1.00 1 d . . .
C(4) C 0.1729(2) -0.0690(2) 0.18961(18) 0.0526(7) Uani 1.00 1 d . . .
C(5) C 0.2705(2) -0.0335(2) 0.25009(18) 0.0514(7) Uani 1.00 1 d . . .
C(6) C 0.2673(2) 0.0364(2) 0.32526(16) 0.0438(6) Uani 1.00 1 d . . .
C(7) C 0.1621(2) 0.0699(2) 0.33736(17) 0.0486(7) Uani 1.00 1 d . . .
C(8) C 0.0638(2) 0.0296(2) 0.27925(17) 0.0492(7) Uani 1.00 1 d . . .
C(9) C 0.3763(2) 0.0772(2) 0.38833(17) 0.0498(7) Uani 1.00 1 d . . .
C(10) C 0.37571(18) 0.0992(2) 0.48238(16) 0.0396(6) Uani 1.00 1 d . . .
C(11) C 0.3207(2) 0.0152(2) 0.52801(17) 0.0442(6) Uani 1.00 1 d . . .
C(12) C 0.3242(2) 0.0354(2) 0.61520(17) 0.0444(6) Uani 1.00 1 d . . .
C(13) C 0.38657(19) 0.1394(2) 0.66030(16) 0.0418(6) Uani 1.00 1 d . . .
C(14) C 0.4471(2) 0.2208(2) 0.61703(18) 0.0507(7) Uani 1.00 1 d . . .
C(15) C 0.4383(2) 0.2020(2) 0.52896(18) 0.0480(7) Uani 1.00 1 d . . .
C(16) C 0.3057(2) 0.1897(2) 0.77684(14) 0.0417(6) Uani 1.00 1 d . . .
C(17) C 0.1955(2) 0.2376(2) 0.72180(14) 0.0416(6) Uani 1.00 1 d . . .
C(18) C 0.1014(2) 0.2179(2) 0.75046(16) 0.0409(6) Uani 1.00 1 d . . .
C(19) C -0.1110(2) -0.1486(2) 0.16568(14) 0.0407(6) Uani 1.00 1 d . . .
C(20) C 0.2201(2) 0.1557(2) 0.90000(16) 0.0437(6) Uani 1.00 1 d . . .
C(21) C 0.3146(2) 0.1787(2) 0.87218(16) 0.0451(6) Uani 1.00 1 d . . .
C(22) C 0.1948(2) 0.3197(2) 0.6424(2) 0.0596(8) Uani 1.00 1 d . . .
C(23) C -0.0101(2) 0.2798(2) 0.70294(19) 0.0578(8) Uani 1.00 1 d . . .
C(24) C 0.2218(2) 0.1227(3) 0.99337(17) 0.0602(8) Uani 1.00 1 d . . .
C(25) C 0.4315(2) 0.1805(3) 0.9317(2) 0.0682(9) Uani 1.00 1 d . . .
H(4) H 0.1777 -0.1111 0.1367 0.065 Uiso 1.00 1 c R . .
H(5) H 0.3416 -0.0574 0.2402 0.064 Uiso 1.00 1 c R . .
H(7) H 0.1576 0.1217 0.3867 0.058 Uiso 1.00 1 c R . .
H(8) H -0.0073 0.0522 0.2896 0.059 Uiso 1.00 1 c R . .
H(11) H 0.2795 -0.0579 0.4983 0.052 Uiso 1.00 1 c R . .
H(12) H 0.2838 -0.0220 0.6444 0.053 Uiso 1.00 1 c R . .
H(14) H 0.4957 0.2871 0.6485 0.061 Uiso 1.00 1 c R . .
H(15) H 0.4755 0.2622 0.4991 0.059 Uiso 1.00 1 c R . .
H(9A) H 0.4312 0.0111 0.3871 0.060 Uiso 1.00 1 c R . .
H(9B) H 0.3987 0.1583 0.3671 0.060 Uiso 1.00 1 c R . .
H(22A) H 0.2002 0.4106 0.6582 0.073 Uiso 1.00 1 c R . .
H(22B) H 0.1266 0.3048 0.5991 0.073 Uiso 1.00 1 c R . .
H(22C) H 0.2573 0.2958 0.6198 0.074 Uiso 1.00 1 c R . .
H(23A) H -0.0171 0.3646 0.7271 0.070 Uiso 1.00 1 c R . .
H(23B) H -0.0701 0.2246 0.7100 0.071 Uiso 1.00 1 c R . .
H(23C) H -0.0131 0.2887 0.6424 0.070 Uiso 1.00 1 c R . .
H(24A) H 0.2261 0.0293 1.0007 0.072 Uiso 1.00 1 c R . .
H(24B) H 0.1545 0.1543 1.0063 0.072 Uiso 1.00 1 c R . .
H(24C) H 0.2853 0.1628 1.0319 0.072 Uiso 1.00 1 c R . .
H(25A) H 0.4597 0.0926 0.9402 0.080 Uiso 1.00 1 c R . .
H(25B) H 0.4294 0.2180 0.9865 0.080 Uiso 1.00 1 c R . .
H(25C) H 0.4795 0.2321 0.9056 0.079 Uiso 1.00 1 c R . .

loop_
_atom_site_aniso_label
_atom_site_aniso_U_11
_atom_site_aniso_U_22
_atom_site_aniso_U_33
_atom_site_aniso_U_12
_atom_site_aniso_U_13
_atom_site_aniso_U_23
N(1) 0.0542(12) 0.0526(11) 0.0323(11) -0.0003(9) 0.0070(9) 0.0013(9)
N(2) 0.0470(11) 0.0594(13) 0.0373(12) -0.0024(9) 0.0088(9) -0.0071(9)
C(3) 0.0526(14) 0.0475(13) 0.0320(13) 0.0010(10) 0.0092(10) 0.0058(10)
C(4) 0.0586(16) 0.0643(16) 0.0395(15) -0.0093(12) 0.0210(12) -0.0081(12)
C(5) 0.0512(15) 0.0624(15) 0.0456(15) -0.0035(11) 0.0211(12) -0.0060(12)
C(6) 0.0497(13) 0.0456(12) 0.0358(13) 0.0025(10) 0.0100(10) 0.0007(10)
C(7) 0.0544(14) 0.0539(14) 0.0364(14) 0.0117(11) 0.0089(11) -0.0090(10)
C(8) 0.0449(13) 0.0621(15) 0.0390(14) 0.0141(11) 0.0071(10) -0.0013(11)
C(9) 0.0483(14) 0.0585(15) 0.0432(15) -0.0006(11) 0.0126(11) -0.0004(11)
C(10) 0.0360(11) 0.0443(13) 0.0382(13) 0.0018(9) 0.0087(9) 0.0007(10)
C(11) 0.0456(13) 0.0417(12) 0.0430(14) -0.0035(9) 0.0064(10) -0.0031(10)
C(12) 0.0422(12) 0.0501(13) 0.0411(14) -0.0066(10) 0.0104(10) 0.0027(10)
C(13) 0.0388(12) 0.0492(13) 0.0371(14) -0.0003(9) 0.0086(10) -0.0002(9)
C(14) 0.0479(14) 0.0556(14) 0.0505(16) -0.0125(11) 0.0156(12) -0.0125(12)
C(15) 0.0463(14) 0.0506(13) 0.0509(16) -0.0093(11) 0.0191(11) -0.0019(11)
C(16) 0.0461(13) 0.0414(12) 0.0357(13) -0.0028(10) 0.0063(10) -0.0054(9)
C(17) 0.0536(14) 0.0400(12) 0.0311(12) 0.0064(9) 0.0103(10) -0.0018(9)
C(18) 0.0481(13) 0.0404(12) 0.0319(12) 0.0089(10) 0.0053(10) 0.0001(9)
C(19) 0.0500(13) 0.0435(12) 0.0298(12) 0.0053(10) 0.0119(10) -0.0036(9)
C(20) 0.0524(14) 0.0467(14) 0.0299(12) 0.0043(10) 0.0060(11) -0.0015(10)
C(21) 0.0556(14) 0.0452(12) 0.0306(13) -0.0006(10) 0.0032(11) -0.0027(10)
C(22) 0.0679(18) 0.0597(16) 0.0537(18) 0.0134(13) 0.0199(14) 0.0165(13)
C(23) 0.0545(15) 0.0696(18) 0.0502(17) 0.0180(13) 0.0147(13) 0.0218(13)
C(24) 0.0630(17) 0.083(2) 0.0322(14) 0.0054(14) 0.0069(12) 0.0039(13)
C(25) 0.0583(17) 0.096(2) 0.0441(17) -0.0049(15) -0.0001(14) -0.0084(15)

loop_
_geom_bond_atom_site_label_1
_geom_bond_atom_site_label_2
_geom_bond_distance
_geom_bond_publ_flag
_geom_bond_site_symmetry_1
_geom_bond_site_symmetry_2
N(1) C(3) 1.413(2) ? . .
N(1) C(19) 1.307(3) ? . .
N(2) C(13) 1.420(3) ? . .
N(2) C(16) 1.275(3) ? . .
C(3) C(4) 1.385(3) ? . .
C(3) C(8) 1.398(3) ? . .
C(4) C(5) 1.378(3) ? . .
C(5) C(6) 1.388(3) ? . .
C(6) C(7) 1.387(3) ? . .
C(6) C(9) 1.510(3) ? . .
C(7) C(8) 1.380(3) ? . .
C(9) C(10) 1.501(3) ? . .
C(10) C(11) 1.388(3) ? . .
C(10) C(15) 1.388(3) ? . .
C(11) C(12) 1.379(3) ? . .
C(12) C(13) 1.386(3) ? . .
C(13) C(14) 1.392(3) ? . .
C(14) C(15) 1.379(4) ? . .
C(16) C(17) 1.491(3) ? . .
C(16) C(21) 1.484(3) ? . .
C(17) C(18) 1.349(3) ? . .
C(17) C(22) 1.499(3) ? . .
C(18) C(19) 1.474(3) ? . 55603
C(18) C(23) 1.518(3) ? . .
C(19) C(20) 1.474(3) ? . 55603
C(20) C(21) 1.352(3) ? . .
C(20) C(24) 1.504(3) ? . .
C(21) C(25) 1.503(3) ? . .
C(4) H(4) 0.950 ? . .
C(5) H(5) 0.950 ? . .
C(7) H(7) 0.950 ? . .
C(8) H(8) 0.950 ? . .
C(9) H(9A) 0.950 ? . .
C(9) H(9B) 0.950 ? . .
C(11) H(11) 0.950 ? . .
C(12) H(12) 0.950 ? . .
C(14) H(14) 0.950 ? . .
C(15) H(15) 0.950 ? . .
C(22) H(22A) 0.950 ? . .
C(22) H(22B) 0.950 ? . .
C(22) H(22C) 0.950 ? . .
C(23) H(23A) 0.950 ? . .
C(23) H(23B) 0.950 ? . .
C(23) H(23C) 0.950 ? . .
C(24) H(24A) 0.950 ? . .
C(24) H(24B) 0.950 ? . .
C(24) H(24C) 0.950 ? . .
C(25) H(25A) 0.950 ? . .
C(25) H(25B) 0.950 ? . .
C(25) H(25C) 0.950 ? . .
